data_1563835
loop_
_publ_author_name
'Sun, Shaowen'
'Sun, Yingying'
'Guo, Huadong'
'Fu, Xirao'
'Guo, Mingming'
'Liu, Siyu'
'Guo, Xianmin'
'Zhang, Liang'
'Alexandrov, Eugeny V.'

_publ_section_title
;
 Construction of Cd(II) coordination polymers from a fluorene-based
 bisimidazole ligand and polycarboxylic acids: syntheses, structures and
 properties
;
_journal_name_full 'Inorganica Chimica Acta'
_journal_page_first 165
_journal_page_last 172
_journal_paper_doi 10.1016/j.ica.2018.08.018
_journal_volume 483
_journal_year 2018
_chemical_formula_moiety 'C37 H30 Cd N4 O6 S'
_chemical_formula_sum 'C37 H30 Cd N4 O6 S'
_chemical_formula_weight 771.11
_space_group_IT_number 14
_space_group_name_Hall '-P 2yn'
_space_group_name_H-M_alt 'P 1 21/n 1'
_symmetry_cell_setting monoclinic
_symmetry_space_group_name_H-M 'P 1 21/n 1'
_atom_sites_solution_hydrogens geom
_atom_sites_solution_primary direct
_atom_sites_solution_secondary difmap
_audit_creation_method SHELXL-97
_cell_angle_alpha 90.00
_cell_angle_beta 95.8890(10)
_cell_angle_gamma 90.00
_cell_formula_units_Z 4
_cell_length_a 7.4855(5)
_cell_length_b 26.1992(18)
_cell_length_c 16.9358(12)
_cell_measurement_reflns_used 8151
_cell_measurement_temperature 293(2)
_cell_measurement_theta_max 28.25
_cell_measurement_theta_min 1.44
_cell_volume 3303.8(4)
_computing_cell_refinement 'Bruker SMART'
_computing_data_collection 'Bruker SMART'
_computing_data_reduction 'Bruker SAINT'
_computing_molecular_graphics SHELXP-97
_computing_publication_material SHELXTL
_computing_structure_refinement 'SHELXL-97 (Sheldrick, 1997)'
_computing_structure_solution 'SHELXS-97 (Sheldrick, 1990)'
_diffrn_ambient_temperature 293(2)
_diffrn_detector_area_resol_mean 9.00cm
_diffrn_measured_fraction_theta_full 0.999
_diffrn_measured_fraction_theta_max 0.999
_diffrn_measurement_device_type 'CCD area detector'
_diffrn_measurement_method 'phi and omega scans'
_diffrn_radiation_monochromator graphite
_diffrn_radiation_source 'fine-focus sealed tube'
_diffrn_radiation_type MoK\a
_diffrn_radiation_wavelength 0.71073
_diffrn_reflns_av_R_equivalents 0.0235
_diffrn_reflns_av_sigmaI/netI 0.0261
_diffrn_reflns_limit_h_max 9
_diffrn_reflns_limit_h_min -9
_diffrn_reflns_limit_k_max 25
_diffrn_reflns_limit_k_min -34
_diffrn_reflns_limit_l_max 21
_diffrn_reflns_limit_l_min -22
_diffrn_reflns_number 24184
_diffrn_reflns_theta_full 28.25
_diffrn_reflns_theta_max 28.25
_diffrn_reflns_theta_min 1.44
_diffrn_standards_decay_% none
_diffrn_standards_interval_count none
_diffrn_standards_interval_time none
_diffrn_standards_number none
_exptl_absorpt_coefficient_mu 0.778
_exptl_absorpt_correction_T_max 0.880
_exptl_absorpt_correction_T_min 0.858
_exptl_absorpt_correction_type empirical
_exptl_absorpt_process_details SADABS
_exptl_crystal_colour colorless
_exptl_crystal_density_diffrn 1.550
_exptl_crystal_density_method 'not measured'
_exptl_crystal_description block
_exptl_crystal_F_000 1568
_exptl_crystal_size_max 0.20
_exptl_crystal_size_mid 0.18
_exptl_crystal_size_min 0.16
_refine_diff_density_max 1.157
_refine_diff_density_min -0.539
_refine_diff_density_rms 0.124
_refine_ls_extinction_method none
_refine_ls_goodness_of_fit_ref 1.065
_refine_ls_hydrogen_treatment constr
_refine_ls_matrix_type full
_refine_ls_number_parameters 442
_refine_ls_number_reflns 8151
_refine_ls_number_restraints 0
_refine_ls_restrained_S_all 1.065
_refine_ls_R_factor_all 0.0452
_refine_ls_R_factor_gt 0.0323
_refine_ls_shift/su_max 0.001
_refine_ls_shift/su_mean 0.000
_refine_ls_structure_factor_coef Fsqd
_refine_ls_weighting_details 'calc w=1/[\s^2^(Fo^2^)+(0.0543P)^2^+1.3980P] where P=(Fo^2^+2Fc^2^)/3'
_refine_ls_weighting_scheme calc
_refine_ls_wR_factor_gt 0.0865
_refine_ls_wR_factor_ref 0.0974
_reflns_number_gt 6706
_reflns_number_total 8151
_reflns_threshold_expression >2sigma(I)
_cod_data_source_file ICA-2018-483-165.cif
_cod_data_source_block 2
_cod_depositor_comments
;
The following automatic conversions were performed:

data item '_chemical_melting_point' value 'not measured' was changed
to '?' -- the value is undefined or not given.

Automatic conversion script
Id: cif_fix_values 8369 2020-08-20 11:38:08Z andrius 
;
_cod_original_sg_symbol_H-M p21/n
_cod_database_code 1563835

loop_
_symmetry_equiv_pos_as_xyz
'x, y, z'
'-x+1/2, y+1/2, -z+1/2'
'-x, -y, -z'
'x-1/2, -y-1/2, z-1/2'

loop_
_atom_site_label
_atom_site_type_symbol
_atom_site_fract_x
_atom_site_fract_y
_atom_site_fract_z
_atom_site_U_iso_or_equiv
_atom_site_adp_type
_atom_site_occupancy
_atom_site_symmetry_multiplicity
_atom_site_calc_flag
_atom_site_refinement_flags
_atom_site_disorder_assembly
_atom_site_disorder_group
C1 C 1.0372(4) 0.14943(10) 0.16831(17) 0.0405(6) Uani 1 1 d . . .
C2 C 1.1956(3) 0.18175(9) 0.19976(15) 0.0332(5) Uani 1 1 d . . .
C3 C 1.2126(4) 0.19831(10) 0.27805(16) 0.0381(6) Uani 1 1 d . . .
H3 H 1.1211 0.1922 0.3100 0.046 Uiso 1 1 calc R . .
C4 C 1.3665(3) 0.22393(10) 0.30837(15) 0.0363(5) Uani 1 1 d . . .
H4 H 1.3785 0.2353 0.3607 0.044 Uiso 1 1 calc R . .
C5 C 1.5021(3) 0.23252(9) 0.26039(14) 0.0319(5) Uani 1 1 d . . .
C6 C 1.4850(4) 0.21728(11) 0.18172(15) 0.0441(6) Uani 1 1 d . . .
H6 H 1.5755 0.2240 0.1494 0.053 Uiso 1 1 calc R . .
C7 C 1.3301(4) 0.19179(11) 0.15206(15) 0.0441(6) Uani 1 1 d . . .
H7 H 1.3167 0.1813 0.0993 0.053 Uiso 1 1 calc R . .
C8 C 1.6528(3) 0.32114(9) 0.33455(15) 0.0323(5) Uani 1 1 d . . .
C9 C 1.5806(4) 0.35648(10) 0.27927(16) 0.0399(6) Uani 1 1 d . . .
H9 H 1.5471 0.3469 0.2270 0.048 Uiso 1 1 calc R . .
C10 C 1.5592(4) 0.40639(11) 0.30349(17) 0.0412(6) Uani 1 1 d . . .
H10 H 1.5049 0.4301 0.2679 0.049 Uiso 1 1 calc R . .
C11 C 1.6179(3) 0.42141(9) 0.38026(16) 0.0343(5) Uani 1 1 d . . .
C12 C 1.6844(4) 0.38499(11) 0.43512(16) 0.0433(6) Uani 1 1 d . . .
H12 H 1.7195 0.3946 0.4873 0.052 Uiso 1 1 calc R . .
C13 C 1.6990(4) 0.33451(11) 0.41264(15) 0.0436(7) Uani 1 1 d . . .
H13 H 1.7395 0.3099 0.4498 0.052 Uiso 1 1 calc R . .
C14 C 1.6298(4) 0.47738(10) 0.40148(17) 0.0384(6) Uani 1 1 d . . .
C15 C 0.3147(3) 0.05475(9) 0.21563(14) 0.0325(5) Uani 1 1 d . . .
H15 H 0.1996 0.0429 0.2211 0.039 Uiso 1 1 calc R . .
C16 C 0.3953(3) 0.05710(9) 0.14803(13) 0.0329(5) Uani 1 1 d . . .
H16 H 0.3431 0.0473 0.0981 0.040 Uiso 1 1 calc R . .
C17 C 0.5871(4) 0.08573(10) 0.24099(14) 0.0339(5) Uani 1 1 d . . .
H17 H 0.6909 0.0991 0.2682 0.041 Uiso 1 1 calc R . .
C18 C 0.4210(3) 0.07518(9) 0.35891(13) 0.0283(5) Uani 1 1 d . . .
C19 C 0.3191(3) 0.03805(10) 0.39218(14) 0.0340(5) Uani 1 1 d . . .
H19 H 0.2551 0.0143 0.3597 0.041 Uiso 1 1 calc R . .
C20 C 0.3128(3) 0.03639(9) 0.47354(14) 0.0337(5) Uani 1 1 d . . .
H20 H 0.2442 0.0118 0.4961 0.040 Uiso 1 1 calc R . .
C21 C 0.4102(3) 0.07195(8) 0.52087(13) 0.0270(4) Uani 1 1 d . . .
C22 C 0.5085(3) 0.11038(8) 0.48697(13) 0.0263(4) Uani 1 1 d . . .
C23 C 0.5146(3) 0.11222(9) 0.40557(13) 0.0283(5) Uani 1 1 d . . .
H23 H 0.5794 0.1375 0.3826 0.034 Uiso 1 1 calc R . .
C24 C 0.5960(3) 0.14647(9) 0.55033(13) 0.0297(5) Uani 1 1 d . . .
C25 C 0.5476(3) 0.11976(8) 0.62519(13) 0.0266(4) Uani 1 1 d . . .
C26 C 0.4387(3) 0.07712(8) 0.60752(13) 0.0266(4) Uani 1 1 d . . .
C27 C 0.3846(3) 0.04668(9) 0.66775(14) 0.0307(5) Uani 1 1 d . . .
H27 H 0.3116 0.0184 0.6558 0.037 Uiso 1 1 calc R . .
C28 C 0.4409(3) 0.05902(9) 0.74605(13) 0.0300(5) Uani 1 1 d . . .
H28 H 0.4071 0.0387 0.7870 0.036 Uiso 1 1 calc R . .
C29 C 0.5480(3) 0.10180(9) 0.76325(12) 0.0265(4) Uani 1 1 d . . .
C30 C 0.6017(3) 0.13279(9) 0.70344(13) 0.0295(5) Uani 1 1 d . . .
H30 H 0.6721 0.1615 0.7155 0.035 Uiso 1 1 calc R . .
C31 C 0.5096(4) 0.20013(9) 0.54300(15) 0.0415(6) Uani 1 1 d . . .
H31A H 0.5587 0.2205 0.5879 0.050 Uiso 1 1 calc R . .
H31B H 0.5444 0.2162 0.4953 0.050 Uiso 1 1 calc R . .
C32 C 0.3071(5) 0.20118(12) 0.5398(2) 0.0565(8) Uani 1 1 d . . .
H32A H 0.2659 0.2359 0.5353 0.085 Uiso 1 1 calc R . .
H32B H 0.2706 0.1863 0.5874 0.085 Uiso 1 1 calc R . .
H32C H 0.2562 0.1820 0.4946 0.085 Uiso 1 1 calc R . .
C33 C 0.8005(4) 0.15082(11) 0.54794(15) 0.0396(6) Uani 1 1 d . . .
H33A H 0.8231 0.1668 0.4982 0.048 Uiso 1 1 calc R . .
H33B H 0.8483 0.1732 0.5905 0.048 Uiso 1 1 calc R . .
C34 C 0.9017(4) 0.10086(14) 0.5556(2) 0.0577(8) Uani 1 1 d . . .
H34A H 1.0275 0.1071 0.5536 0.087 Uiso 1 1 calc R . .
H34B H 0.8584 0.0786 0.5129 0.087 Uiso 1 1 calc R . .
H34C H 0.8836 0.0851 0.6054 0.087 Uiso 1 1 calc R . .
C35 C 0.6407(4) 0.08276(9) 0.90605(13) 0.0312(5) Uani 1 1 d . . .
H35 H 0.6292 0.0475 0.9027 0.037 Uiso 1 1 calc R . .
C36 C 0.6372(4) 0.16336(10) 0.87238(15) 0.0389(6) Uani 1 1 d . . .
H36 H 0.6237 0.1936 0.8436 0.047 Uiso 1 1 calc R . .
C37 C 0.6944(4) 0.15836(10) 0.95026(16) 0.0454(7) Uani 1 1 d . . .
H37 H 0.7280 0.1852 0.9846 0.055 Uiso 1 1 calc R . .
N1 N 0.5670(3) 0.07631(8) 0.16407(12) 0.0339(4) Uani 1 1 d . . .
N2 N 0.4377(3) 0.07351(7) 0.27508(11) 0.0288(4) Uani 1 1 d . . .
N3 N 0.6033(3) 0.11501(7) 0.84431(10) 0.0277(4) Uani 1 1 d . . .
N4 N 0.6953(3) 0.10766(8) 0.97125(11) 0.0346(5) Uani 1 1 d . . .
O1 O 1.0148(3) 0.14118(9) 0.09516(12) 0.0588(6) Uani 1 1 d . . .
O2 O 0.9425(3) 0.13026(9) 0.21574(15) 0.0607(6) Uani 1 1 d . . .
O3 O 1.5560(3) 0.50844(8) 0.35210(15) 0.0578(6) Uani 1 1 d . . .
O4 O 1.7234(4) 0.49118(8) 0.46218(13) 0.0600(6) Uani 1 1 d . . .
O5 O 1.8221(3) 0.26523(8) 0.23985(12) 0.0480(5) Uani 1 1 d . . .
O6 O 1.7703(3) 0.22986(7) 0.37088(12) 0.0484(5) Uani 1 1 d . . .
Cd1 Cd 0.80431(2) 0.079314(6) 0.091891(9) 0.03119(7) Uani 1 1 d . . .
S1 S 1.70739(8) 0.25926(2) 0.30199(4) 0.03445(14) Uani 1 1 d . . .

loop_
_atom_site_aniso_label
_atom_site_aniso_U_11
_atom_site_aniso_U_22
_atom_site_aniso_U_33
_atom_site_aniso_U_23
_atom_site_aniso_U_13
_atom_site_aniso_U_12
C1 0.0403(14) 0.0283(12) 0.0503(16) -0.0042(11) -0.0073(12) -0.0022(11)
C2 0.0367(12) 0.0248(11) 0.0361(13) -0.0015(9) -0.0064(10) -0.0017(9)
C3 0.0357(13) 0.0375(13) 0.0413(14) -0.0060(11) 0.0045(11) -0.0047(11)
C4 0.0395(13) 0.0360(13) 0.0324(12) -0.0076(10) -0.0012(10) -0.0020(10)
C5 0.0371(12) 0.0227(11) 0.0345(12) -0.0007(9) -0.0032(10) -0.0053(9)
C6 0.0535(16) 0.0483(16) 0.0306(13) -0.0016(11) 0.0058(12) -0.0199(13)
C7 0.0609(17) 0.0435(15) 0.0265(12) -0.0044(11) -0.0024(12) -0.0143(13)
C8 0.0341(12) 0.0273(11) 0.0346(12) -0.0011(9) -0.0005(10) -0.0081(9)
C9 0.0425(14) 0.0373(14) 0.0366(13) -0.0019(11) -0.0111(11) -0.0048(11)
C10 0.0391(14) 0.0373(13) 0.0443(15) 0.0048(11) -0.0098(12) -0.0004(11)
C11 0.0301(12) 0.0317(12) 0.0417(14) -0.0025(10) 0.0060(10) -0.0038(10)
C12 0.0616(18) 0.0385(14) 0.0296(12) -0.0031(11) 0.0035(12) -0.0070(13)
C13 0.0650(19) 0.0328(13) 0.0319(13) 0.0056(10) -0.0007(12) -0.0055(12)
C14 0.0342(12) 0.0332(13) 0.0487(15) -0.0016(11) 0.0089(11) 0.0019(11)
C15 0.0353(12) 0.0323(12) 0.0278(11) -0.0013(9) -0.0065(9) -0.0024(10)
C16 0.0436(14) 0.0311(12) 0.0220(11) -0.0024(9) -0.0069(9) -0.0009(10)
C17 0.0378(13) 0.0422(14) 0.0210(11) -0.0022(9) 0.0003(9) -0.0082(10)
C18 0.0313(11) 0.0318(12) 0.0213(10) -0.0013(8) 0.0011(8) 0.0007(9)
C19 0.0390(13) 0.0359(13) 0.0267(11) -0.0055(9) 0.0008(9) -0.0091(10)
C20 0.0396(13) 0.0332(12) 0.0291(12) -0.0007(9) 0.0066(10) -0.0103(10)
C21 0.0328(11) 0.0272(11) 0.0210(10) -0.0009(8) 0.0035(8) -0.0001(9)
C22 0.0321(11) 0.0244(10) 0.0219(10) -0.0010(8) 0.0002(8) -0.0013(9)
C23 0.0356(12) 0.0266(11) 0.0228(10) 0.0017(8) 0.0035(9) -0.0037(9)
C24 0.0418(13) 0.0282(11) 0.0186(10) -0.0003(8) 0.0014(9) -0.0064(9)
C25 0.0325(11) 0.0262(11) 0.0210(10) 0.0013(8) 0.0017(8) -0.0008(9)
C26 0.0306(11) 0.0284(11) 0.0209(10) -0.0005(8) 0.0029(8) 0.0011(9)
C27 0.0351(12) 0.0302(11) 0.0271(11) -0.0009(9) 0.0042(9) -0.0057(9)
C28 0.0356(12) 0.0309(12) 0.0237(11) 0.0046(9) 0.0049(9) 0.0019(10)
C29 0.0297(11) 0.0312(11) 0.0182(10) 0.0017(8) 0.0004(8) 0.0029(9)
C30 0.0344(12) 0.0305(11) 0.0232(10) 0.0013(9) 0.0002(9) -0.0032(9)
C31 0.0696(19) 0.0258(12) 0.0287(12) 0.0013(9) 0.0031(12) -0.0041(12)
C32 0.073(2) 0.0448(16) 0.0533(18) 0.0058(14) 0.0135(16) 0.0209(16)
C33 0.0432(14) 0.0461(15) 0.0289(12) -0.0001(11) 0.0013(10) -0.0165(12)
C34 0.0384(16) 0.066(2) 0.069(2) 0.0005(17) 0.0070(15) -0.0043(15)
C35 0.0427(13) 0.0268(11) 0.0232(11) 0.0027(8) -0.0010(9) -0.0018(10)
C36 0.0565(16) 0.0277(12) 0.0306(12) 0.0038(10) -0.0048(11) -0.0015(11)
C37 0.072(2) 0.0310(13) 0.0305(13) -0.0022(10) -0.0068(13) -0.0073(13)
N1 0.0418(11) 0.0394(11) 0.0200(9) -0.0016(8) 0.0003(8) -0.0046(9)
N2 0.0332(10) 0.0319(10) 0.0204(9) -0.0028(7) -0.0012(7) -0.0026(8)
N3 0.0342(10) 0.0300(10) 0.0186(8) 0.0013(7) 0.0007(7) 0.0008(8)
N4 0.0472(12) 0.0329(11) 0.0225(9) 0.0015(8) -0.0018(8) -0.0059(9)
O1 0.0677(14) 0.0609(14) 0.0430(12) -0.0029(10) -0.0166(11) -0.0256(11)
O2 0.0523(13) 0.0639(14) 0.0666(15) -0.0165(12) 0.0099(11) -0.0247(11)
O3 0.0557(13) 0.0348(11) 0.0777(16) -0.0024(10) -0.0179(12) 0.0065(9)
O4 0.0938(18) 0.0364(11) 0.0461(12) -0.0076(9) -0.0110(12) -0.0051(11)
O5 0.0433(11) 0.0487(12) 0.0531(12) -0.0052(9) 0.0111(9) -0.0079(9)
O6 0.0539(12) 0.0381(10) 0.0492(12) 0.0069(9) -0.0144(9) -0.0014(9)
Cd1 0.04239(11) 0.03073(10) 0.01951(9) 0.00127(6) -0.00140(7) -0.00574(7)
S1 0.0358(3) 0.0285(3) 0.0378(3) -0.0002(2) -0.0028(2) -0.0057(2)

loop_
_atom_type_symbol
_atom_type_description
_atom_type_scat_dispersion_real
_atom_type_scat_dispersion_imag
_atom_type_scat_source
C C 0.0033 0.0016 'International Tables Vol C Tables 4.2.6.8 and 6.1.1.4'
H H 0.0000 0.0000 'International Tables Vol C Tables 4.2.6.8 and 6.1.1.4'
N N 0.0061 0.0033 'International Tables Vol C Tables 4.2.6.8 and 6.1.1.4'
O O 0.0106 0.0060 'International Tables Vol C Tables 4.2.6.8 and 6.1.1.4'
Cd Cd -0.8075 1.2024 'International Tables Vol C Tables 4.2.6.8 and 6.1.1.4'
S S 0.1246 0.1234 'International Tables Vol C Tables 4.2.6.8 and 6.1.1.4'

loop_
_geom_angle_atom_site_label_1
_geom_angle_atom_site_label_2
_geom_angle_atom_site_label_3
_geom_angle
_geom_angle_site_symmetry_1
_geom_angle_site_symmetry_3
O2 C1 O1 123.2(3) . .
O2 C1 C2 118.9(2) . .
O1 C1 C2 117.8(3) . .
C7 C2 C3 119.9(2) . .
C7 C2 C1 119.6(2) . .
C3 C2 C1 120.3(2) . .
C4 C3 C2 119.8(3) . .
C4 C3 H3 120.1 . .
C2 C3 H3 120.1 . .
C5 C4 C3 119.6(2) . .
C5 C4 H4 120.2 . .
C3 C4 H4 120.2 . .
C4 C5 C6 121.2(2) . .
C4 C5 S1 119.39(18) . .
C6 C5 S1 119.2(2) . .
C5 C6 C7 118.6(3) . .
C5 C6 H6 120.7 . .
C7 C6 H6 120.7 . .
C2 C7 C6 120.9(2) . .
C2 C7 H7 119.6 . .
C6 C7 H7 119.6 . .
C13 C8 C9 121.4(2) . .
C13 C8 S1 119.2(2) . .
C9 C8 S1 119.13(19) . .
C10 C9 C8 118.7(2) . .
C10 C9 H9 120.7 . .
C8 C9 H9 120.7 . .
C9 C10 C11 120.7(2) . .
C9 C10 H10 119.6 . .
C11 C10 H10 119.6 . .
C10 C11 C12 119.3(2) . .
C10 C11 C14 120.3(2) . .
C12 C11 C14 120.0(2) . .
C13 C12 C11 120.4(3) . .
C13 C12 H12 119.8 . .
C11 C12 H12 119.8 . .
C8 C13 C12 119.2(2) . .
C8 C13 H13 120.4 . .
C12 C13 H13 120.4 . .
O4 C14 O3 122.5(3) . .
O4 C14 C11 119.8(2) . .
O3 C14 C11 117.4(2) . .
O4 C14 Cd1 66.00(15) . 2_755
O3 C14 Cd1 56.98(14) . 2_755
C11 C14 Cd1 166.08(19) . 2_755
C16 C15 N2 106.2(2) . .
C16 C15 H15 126.9 . .
N2 C15 H15 126.9 . .
C15 C16 N1 109.7(2) . .
C15 C16 H16 125.1 . .
N1 C16 H16 125.1 . .
N1 C17 N2 111.3(2) . .
N1 C17 H17 124.4 . .
N2 C17 H17 124.4 . .
C19 C18 C23 121.5(2) . .
C19 C18 N2 119.0(2) . .
C23 C18 N2 119.4(2) . .
C20 C19 C18 120.1(2) . .
C20 C19 H19 120.0 . .
C18 C19 H19 120.0 . .
C19 C20 C21 119.0(2) . .
C19 C20 H20 120.5 . .
C21 C20 H20 120.5 . .
C20 C21 C22 120.8(2) . .
C20 C21 C26 130.8(2) . .
C22 C21 C26 108.31(19) . .
C23 C22 C21 120.3(2) . .
C23 C22 C24 128.5(2) . .
C21 C22 C24 111.21(19) . .
C22 C23 C18 118.3(2) . .
C22 C23 H23 120.8 . .
C18 C23 H23 120.8 . .
C25 C24 C22 100.32(17) . .
C25 C24 C33 112.19(19) . .
C22 C24 C33 112.5(2) . .
C25 C24 C31 110.5(2) . .
C22 C24 C31 111.15(19) . .
C33 C24 C31 109.8(2) . .
C30 C25 C26 120.5(2) . .
C30 C25 C24 127.6(2) . .
C26 C25 C24 111.85(18) . .
C27 C26 C25 120.7(2) . .
C27 C26 C21 131.2(2) . .
C25 C26 C21 108.04(19) . .
C26 C27 C28 119.1(2) . .
C26 C27 H27 120.5 . .
C28 C27 H27 120.5 . .
C27 C28 C29 120.0(2) . .
C27 C28 H28 120.0 . .
C29 C28 H28 120.0 . .
C30 C29 C28 121.4(2) . .
C30 C29 N3 118.7(2) . .
C28 C29 N3 119.9(2) . .
C25 C30 C29 118.3(2) . .
C25 C30 H30 120.8 . .
C29 C30 H30 120.8 . .
C32 C31 C24 115.4(2) . .
C32 C31 H31A 108.4 . .
C24 C31 H31A 108.4 . .
C32 C31 H31B 108.4 . .
C24 C31 H31B 108.4 . .
H31A C31 H31B 107.5 . .
C31 C32 H32A 109.5 . .
C31 C32 H32B 109.5 . .
H32A C32 H32B 109.5 . .
C31 C32 H32C 109.5 . .
H32A C32 H32C 109.5 . .
H32B C32 H32C 109.5 . .
C34 C33 C24 115.1(2) . .
C34 C33 H33A 108.5 . .
C24 C33 H33A 108.5 . .
C34 C33 H33B 108.5 . .
C24 C33 H33B 108.5 . .
H33A C33 H33B 107.5 . .
C33 C34 H34A 109.5 . .
C33 C34 H34B 109.5 . .
H34A C34 H34B 109.5 . .
C33 C34 H34C 109.5 . .
H34A C34 H34C 109.5 . .
H34B C34 H34C 109.5 . .
N4 C35 N3 111.3(2) . .
N4 C35 H35 124.4 . .
N3 C35 H35 124.4 . .
C37 C36 N3 106.2(2) . .
C37 C36 H36 126.9 . .
N3 C36 H36 126.9 . .
C36 C37 N4 109.8(2) . .
C36 C37 H37 125.1 . .
N4 C37 H37 125.1 . .
C17 N1 C16 105.8(2) . .
C17 N1 Cd1 120.77(17) . .
C16 N1 Cd1 132.37(16) . .
C17 N2 C15 107.0(2) . .
C17 N2 C18 125.07(19) . .
C15 N2 C18 127.7(2) . .
C35 N3 C36 107.09(19) . .
C35 N3 C29 127.3(2) . .
C36 N3 C29 125.52(19) . .
C35 N4 C37 105.7(2) . .
C35 N4 Cd1 130.84(16) . 1_556
C37 N4 Cd1 123.10(16) . 1_556
C1 O1 Cd1 99.83(18) . .
C1 O2 Cd1 83.78(17) . .
C14 O3 Cd1 95.67(17) . 2_755
C14 O4 Cd1 86.95(17) . 2_755
N4 Cd1 O1 88.41(7) 1_554 .
N4 Cd1 N1 105.75(8) 1_554 .
O1 Cd1 N1 126.69(8) . .
N4 Cd1 O3 138.83(8) 1_554 2_745
O1 Cd1 O3 106.53(8) . 2_745
N1 Cd1 O3 95.66(8) . 2_745
N4 Cd1 O4 87.89(7) 1_554 2_745
O1 Cd1 O4 135.07(9) . 2_745
N1 Cd1 O4 97.27(8) . 2_745
O3 Cd1 O4 54.27(7) 2_745 2_745
N4 Cd1 O2 129.72(8) 1_554 .
O1 Cd1 O2 52.75(8) . .
N1 Cd1 O2 81.47(7) . .
O3 Cd1 O2 87.44(8) 2_745 .
O4 Cd1 O2 141.53(8) 2_745 .
N4 Cd1 C14 114.20(8) 1_554 2_745
O1 Cd1 C14 125.58(9) . 2_745
N1 Cd1 C14 95.33(8) . 2_745
O3 Cd1 C14 27.35(8) 2_745 2_745
O4 Cd1 C14 27.05(7) 2_745 2_745
O2 Cd1 C14 114.49(8) . 2_745
O5 S1 O6 118.94(13) . .
O5 S1 C5 108.19(12) . .
O6 S1 C5 108.06(12) . .
O5 S1 C8 107.64(12) . .
O6 S1 C8 107.73(12) . .
C5 S1 C8 105.52(11) . .

loop_
_geom_bond_atom_site_label_1
_geom_bond_atom_site_label_2
_geom_bond_distance
_geom_bond_site_symmetry_2
C1 O2 1.232(4) .
C1 O1 1.252(3) .
C1 C2 1.509(3) .
C2 C7 1.379(4) .
C2 C3 1.388(4) .
C3 C4 1.386(3) .
C3 H3 0.9300 .
C4 C5 1.382(4) .
C4 H4 0.9300 .
C5 C6 1.384(3) .
C5 S1 1.769(2) .
C6 C7 1.387(4) .
C6 H6 0.9300 .
C7 H7 0.9300 .
C8 C13 1.378(3) .
C8 C9 1.386(3) .
C8 S1 1.774(3) .
C9 C10 1.385(4) .
C9 H9 0.9300 .
C10 C11 1.386(4) .
C10 H10 0.9300 .
C11 C12 1.388(4) .
C11 C14 1.510(4) .
C12 C13 1.384(4) .
C12 H12 0.9300 .
C13 H13 0.9300 .
C14 O4 1.237(3) .
C14 O3 1.254(3) .
C14 Cd1 2.716(3) 2_755
C15 C16 1.349(4) .
C15 N2 1.383(3) .
C15 H15 0.9300 .
C16 N1 1.381(3) .
C16 H16 0.9300 .
C17 N1 1.319(3) .
C17 N2 1.349(3) .
C17 H17 0.9300 .
C18 C19 1.391(3) .
C18 C23 1.394(3) .
C18 N2 1.438(3) .
C19 C20 1.384(3) .
C19 H19 0.9300 .
C20 C21 1.386(3) .
C20 H20 0.9300 .
C21 C22 1.404(3) .
C21 C26 1.467(3) .
C22 C23 1.385(3) .
C22 C24 1.526(3) .
C23 H23 0.9300 .
C24 C25 1.524(3) .
C24 C33 1.540(4) .
C24 C31 1.547(3) .
C25 C30 1.388(3) .
C25 C26 1.397(3) .
C26 C27 1.387(3) .
C27 C28 1.388(3) .
C27 H27 0.9300 .
C28 C29 1.392(3) .
C28 H28 0.9300 .
C29 C30 1.389(3) .
C29 N3 1.435(3) .
C30 H30 0.9300 .
C31 C32 1.511(5) .
C31 H31A 0.9700 .
C31 H31B 0.9700 .
C32 H32A 0.9600 .
C32 H32B 0.9600 .
C32 H32C 0.9600 .
C33 C34 1.511(4) .
C33 H33A 0.9700 .
C33 H33B 0.9700 .
C34 H34A 0.9600 .
C34 H34B 0.9600 .
C34 H34C 0.9600 .
C35 N4 1.311(3) .
C35 N3 1.351(3) .
C35 H35 0.9300 .
C36 C37 1.351(4) .
C36 N3 1.368(3) .
C36 H36 0.9300 .
C37 N4 1.375(3) .
C37 H37 0.9300 .
N1 Cd1 2.259(2) .
N4 Cd1 2.2471(19) 1_556
O1 Cd1 2.257(2) .
O2 Cd1 2.609(2) .
O3 Cd1 2.289(2) 2_755
O4 Cd1 2.485(2) 2_755
O5 S1 1.433(2) .
O6 S1 1.4365(19) .
Cd1 N4 2.2471(19) 1_554
Cd1 O3 2.289(2) 2_745
Cd1 O4 2.485(2) 2_745
Cd1 C14 2.716(3) 2_745

loop_
_geom_torsion_atom_site_label_1
_geom_torsion_atom_site_label_2
_geom_torsion_atom_site_label_3
_geom_torsion_atom_site_label_4
_geom_torsion
_geom_torsion_site_symmetry_1
_geom_torsion_site_symmetry_2
_geom_torsion_site_symmetry_3
_geom_torsion_site_symmetry_4
O2 C1 C2 C7 162.2(3) . . . .
O1 C1 C2 C7 -13.9(4) . . . .
O2 C1 C2 C3 -13.3(4) . . . .
O1 C1 C2 C3 170.6(3) . . . .
C7 C2 C3 C4 -1.4(4) . . . .
C1 C2 C3 C4 174.1(2) . . . .
C2 C3 C4 C5 -0.3(4) . . . .
C3 C4 C5 C6 1.9(4) . . . .
C3 C4 C5 S1 -173.5(2) . . . .
C4 C5 C6 C7 -1.7(4) . . . .
S1 C5 C6 C7 173.7(2) . . . .
C3 C2 C7 C6 1.5(4) . . . .
C1 C2 C7 C6 -173.9(3) . . . .
C5 C6 C7 C2 0.0(4) . . . .
C13 C8 C9 C10 1.6(4) . . . .
S1 C8 C9 C10 -172.1(2) . . . .
C8 C9 C10 C11 3.5(4) . . . .
C9 C10 C11 C12 -5.6(4) . . . .
C9 C10 C11 C14 167.3(3) . . . .
C10 C11 C12 C13 2.6(4) . . . .
C14 C11 C12 C13 -170.2(3) . . . .
C9 C8 C13 C12 -4.5(4) . . . .
S1 C8 C13 C12 169.2(2) . . . .
C11 C12 C13 C8 2.3(4) . . . .
C10 C11 C14 O4 -161.3(3) . . . .
C12 C11 C14 O4 11.5(4) . . . .
C10 C11 C14 O3 12.3(4) . . . .
C12 C11 C14 O3 -174.9(3) . . . .
C10 C11 C14 Cd1 -50.3(9) . . . 2_755
C12 C11 C14 Cd1 122.5(8) . . . 2_755
N2 C15 C16 N1 0.8(3) . . . .
C23 C18 C19 C20 -1.8(4) . . . .
N2 C18 C19 C20 174.8(2) . . . .
C18 C19 C20 C21 -0.4(4) . . . .
C19 C20 C21 C22 2.4(4) . . . .
C19 C20 C21 C26 -175.2(2) . . . .
C20 C21 C22 C23 -2.2(4) . . . .
C26 C21 C22 C23 175.8(2) . . . .
C20 C21 C22 C24 177.0(2) . . . .
C26 C21 C22 C24 -5.0(3) . . . .
C21 C22 C23 C18 0.0(3) . . . .
C24 C22 C23 C18 -179.0(2) . . . .
C19 C18 C23 C22 2.0(4) . . . .
N2 C18 C23 C22 -174.6(2) . . . .
C23 C22 C24 C25 -175.6(2) . . . .
C21 C22 C24 C25 5.2(3) . . . .
C23 C22 C24 C33 -56.2(3) . . . .
C21 C22 C24 C33 124.7(2) . . . .
C23 C22 C24 C31 67.4(3) . . . .
C21 C22 C24 C31 -111.7(2) . . . .
C22 C24 C25 C30 175.0(2) . . . .
C33 C24 C25 C30 55.3(3) . . . .
C31 C24 C25 C30 -67.6(3) . . . .
C22 C24 C25 C26 -3.7(3) . . . .
C33 C24 C25 C26 -123.4(2) . . . .
C31 C24 C25 C26 113.6(2) . . . .
C30 C25 C26 C27 -0.9(4) . . . .
C24 C25 C26 C27 178.0(2) . . . .
C30 C25 C26 C21 -177.8(2) . . . .
C24 C25 C26 C21 1.1(3) . . . .
C20 C21 C26 C27 3.8(4) . . . .
C22 C21 C26 C27 -174.1(2) . . . .
C20 C21 C26 C25 -179.8(2) . . . .
C22 C21 C26 C25 2.4(3) . . . .
C25 C26 C27 C28 -0.3(4) . . . .
C21 C26 C27 C28 175.8(2) . . . .
C26 C27 C28 C29 0.9(4) . . . .
C27 C28 C29 C30 -0.3(4) . . . .
C27 C28 C29 N3 178.8(2) . . . .
C26 C25 C30 C29 1.4(3) . . . .
C24 C25 C30 C29 -177.3(2) . . . .
C28 C29 C30 C25 -0.8(4) . . . .
N3 C29 C30 C25 -180.0(2) . . . .
C25 C24 C31 C32 -59.0(3) . . . .
C22 C24 C31 C32 51.5(3) . . . .
C33 C24 C31 C32 176.7(2) . . . .
C25 C24 C33 C34 55.9(3) . . . .
C22 C24 C33 C34 -56.3(3) . . . .
C31 C24 C33 C34 179.3(2) . . . .
N3 C36 C37 N4 -0.4(4) . . . .
N2 C17 N1 C16 0.1(3) . . . .
N2 C17 N1 Cd1 -169.43(15) . . . .
C15 C16 N1 C17 -0.6(3) . . . .
C15 C16 N1 Cd1 167.24(17) . . . .
N1 C17 N2 C15 0.4(3) . . . .
N1 C17 N2 C18 174.6(2) . . . .
C16 C15 N2 C17 -0.7(3) . . . .
C16 C15 N2 C18 -174.7(2) . . . .
C19 C18 N2 C17 -143.3(2) . . . .
C23 C18 N2 C17 33.3(3) . . . .
C19 C18 N2 C15 29.6(3) . . . .
C23 C18 N2 C15 -153.7(2) . . . .
N4 C35 N3 C36 0.2(3) . . . .
N4 C35 N3 C29 177.0(2) . . . .
C37 C36 N3 C35 0.1(3) . . . .
C37 C36 N3 C29 -176.8(2) . . . .
C30 C29 N3 C35 -147.2(3) . . . .
C28 C29 N3 C35 33.6(4) . . . .
C30 C29 N3 C36 29.1(3) . . . .
C28 C29 N3 C36 -150.1(3) . . . .
N3 C35 N4 C37 -0.5(3) . . . .
N3 C35 N4 Cd1 -173.36(17) . . . 1_556
C36 C37 N4 C35 0.6(3) . . . .
C36 C37 N4 Cd1 174.1(2) . . . 1_556
O2 C1 O1 Cd1 -7.7(3) . . . .
C2 C1 O1 Cd1 168.29(19) . . . .
O1 C1 O2 Cd1 6.6(3) . . . .
C2 C1 O2 Cd1 -169.3(2) . . . .
O4 C14 O3 Cd1 8.2(3) . . . 2_755
C11 C14 O3 Cd1 -165.2(2) . . . 2_755
O3 C14 O4 Cd1 -7.5(3) . . . 2_755
C11 C14 O4 Cd1 165.8(2) . . . 2_755
C1 O1 Cd1 N4 149.30(19) . . . 1_554
C1 O1 Cd1 N1 40.8(2) . . . .
C1 O1 Cd1 O3 -69.7(2) . . . 2_745
C1 O1 Cd1 O4 -125.28(18) . . . 2_745
C1 O1 Cd1 O2 3.80(17) . . . .
C1 O1 Cd1 C14 -91.7(2) . . . 2_745
C17 N1 Cd1 N4 -146.70(19) . . . 1_554
C16 N1 Cd1 N4 47.0(2) . . . 1_554
C17 N1 Cd1 O1 -46.7(2) . . . .
C16 N1 Cd1 O1 147.0(2) . . . .
C17 N1 Cd1 O3 68.8(2) . . . 2_745
C16 N1 Cd1 O3 -97.5(2) . . . 2_745
C17 N1 Cd1 O4 123.45(19) . . . 2_745
C16 N1 Cd1 O4 -42.9(2) . . . 2_745
C17 N1 Cd1 O2 -17.72(19) . . . .
C16 N1 Cd1 O2 176.0(2) . . . .
C17 N1 Cd1 C14 96.3(2) . . . 2_745
C16 N1 Cd1 C14 -70.0(2) . . . 2_745
C1 O2 Cd1 N4 -51.2(2) . . . 1_554
C1 O2 Cd1 O1 -3.83(17) . . . .
C1 O2 Cd1 N1 -154.64(18) . . . .
C1 O2 Cd1 O3 109.24(18) . . . 2_745
C1 O2 Cd1 O4 114.38(19) . . . 2_745
C1 O2 Cd1 C14 113.36(18) . . . 2_745
C4 C5 S1 O5 -178.7(2) . . . .
C6 C5 S1 O5 5.8(3) . . . .
C4 C5 S1 O6 51.3(2) . . . .
C6 C5 S1 O6 -124.2(2) . . . .
C4 C5 S1 C8 -63.7(2) . . . .
C6 C5 S1 C8 120.8(2) . . . .
C13 C8 S1 O5 -120.3(2) . . . .
C9 C8 S1 O5 53.5(2) . . . .
C13 C8 S1 O6 9.1(3) . . . .
C9 C8 S1 O6 -177.1(2) . . . .
C13 C8 S1 C5 124.4(2) . . . .
C9 C8 S1 C5 -61.8(2) . . . .
